data_4033937
loop_
_publ_author_name
'Gholap, Sachin P.'
'Jangid, Dashrath'
'Fernandes, Rodney A.'

_publ_section_title
;
 Metal-Free Br\/onsted Acid-Catalyzed Rearrangement of \d-Hydroxyalkynones
 to 2,3-Dihydro-4 H-pyran-4-ones: Total Synthesis of Obolactone and a
 Catechol Pyran Isolated from Plectranthus sylvestris.
;
_journal_issue 6
_journal_name_full 'The Journal of organic chemistry'
_journal_page_first 3537
_journal_page_last 3551
_journal_paper_doi 10.1021/acs.joc.8b03141
_journal_volume 84
_journal_year 2019
_chemical_formula_moiety 'C12 H10 O4'
_chemical_formula_sum 'C12 H10 O4'
_chemical_formula_weight 218.20
_space_group_crystal_system monoclinic
_space_group_IT_number 14
_space_group_name_Hall '-P 2ybc'
_space_group_name_H-M_alt 'P 1 21/c 1'
_atom_sites_solution_hydrogens geom
_atom_sites_solution_primary dual
_audit_creation_date 2018-10-21
_audit_creation_method
;
Olex2 1.2-ac4
(compiled 2018.05.17 svn.r3504 for Rigaku Oxford Diffraction, GUI svn.r5492)
;
_cell_angle_alpha 90
_cell_angle_beta 97.111(6)
_cell_angle_gamma 90
_cell_formula_units_Z 4
_cell_length_a 5.4376(3)
_cell_length_b 9.2746(5)
_cell_length_c 19.1403(12)
_cell_measurement_reflns_used 3625
_cell_measurement_temperature 150
_cell_measurement_theta_max 30.9360
_cell_measurement_theta_min 2.4190
_cell_volume 957.85(10)
_computing_cell_refinement 'CrysAlisPro 1.171.38.43 (Rigaku OD, 2015)'
_computing_data_collection 'CrysAlisPro 1.171.38.43 (Rigaku OD, 2015)'
_computing_data_reduction 'CrysAlisPro 1.171.38.43 (Rigaku OD, 2015)'
_computing_molecular_graphics 'Olex2 (Dolomanov et al., 2009)'
_computing_publication_material 'Olex2 (Dolomanov et al., 2009)'
_computing_structure_refinement 'ShelXL (Sheldrick, 2015)'
_computing_structure_solution 'ShelXT (Sheldrick, 2015)'
_diffrn_ambient_temperature 150
_diffrn_detector 'CCD plate'
_diffrn_detector_area_resol_mean 28.5714
_diffrn_detector_type 'Rigaku Saturn724+'
_diffrn_measured_fraction_theta_full 0.996
_diffrn_measured_fraction_theta_max 0.996
_diffrn_measurement_details
;
List of Runs (angles in degrees, time in seconds):

  # Type    Start    End  Width  t~exp~   \w     \q     \k     \f   Frames
--------------------------------------------------------------------------
  1  \w    -94.50  19.00   0.50    8.00    --  -20.00 -72.00-180.00  227
  2  \w    -71.00  -7.00   0.50    8.00    --  -20.00   0.00-180.00  128
  3  \w   -110.00   9.50   0.50    8.00    --  -20.00 -72.00 -36.00  239
  4  \w   -110.00 -89.00   0.50    8.00    --  -20.00 -72.00 108.00   42
;
_diffrn_measurement_device 'abstract diffractometer'
_diffrn_measurement_device_type 'dtrek-CrysAlisPro-abstract goniometer imported rigaku-d*trek images'
_diffrn_measurement_method '\w scans'
_diffrn_measurement_specimen_support 'Mitegen 50um'
_diffrn_orient_matrix_type 'CrysAlisPro convention (1999,Acta A55,543-557)'
_diffrn_orient_matrix_UB_11 0.0264039000
_diffrn_orient_matrix_UB_12 -0.0505416000
_diffrn_orient_matrix_UB_13 0.0277061000
_diffrn_orient_matrix_UB_21 -0.0475899000
_diffrn_orient_matrix_UB_22 -0.0562815000
_diffrn_orient_matrix_UB_23 -0.0229280000
_diffrn_orient_matrix_UB_31 0.1196693000
_diffrn_orient_matrix_UB_32 -0.0111858000
_diffrn_orient_matrix_UB_33 -0.0100992000
_diffrn_radiation_collimation 0.3
_diffrn_radiation_monochromator graphite
_diffrn_radiation_probe x-ray
_diffrn_radiation_type MoK\a
_diffrn_radiation_wavelength 0.71073
_diffrn_reflns_av_R_equivalents 0.0417
_diffrn_reflns_av_unetI/netI 0.0459
_diffrn_reflns_Laue_measured_fraction_full 0.996
_diffrn_reflns_Laue_measured_fraction_max 0.996
_diffrn_reflns_limit_h_max 4
_diffrn_reflns_limit_h_min -6
_diffrn_reflns_limit_k_max 11
_diffrn_reflns_limit_k_min -11
_diffrn_reflns_limit_l_max 22
_diffrn_reflns_limit_l_min -22
_diffrn_reflns_number 5543
_diffrn_reflns_point_group_measured_fraction_full 0.996
_diffrn_reflns_point_group_measured_fraction_max 0.996
_diffrn_reflns_theta_full 24.999
_diffrn_reflns_theta_max 24.999
_diffrn_reflns_theta_min 2.145
_diffrn_source 'fine-focus sealed X-ray tube'
_diffrn_source_current 24.0
_diffrn_source_power 1.2
_diffrn_source_target Mo
_diffrn_source_type 'Enhance (Mo) X-ray Source'
_diffrn_source_voltage 50.0
_exptl_absorpt_coefficient_mu 0.115
_exptl_absorpt_correction_T_max 1.00000
_exptl_absorpt_correction_T_min 0.52198
_exptl_absorpt_correction_type multi-scan
_exptl_absorpt_process_details
;
CrysAlisPro 1.171.38.43 (Rigaku Oxford Diffraction, 2015)
Empirical absorption correction using spherical harmonics,
 implemented in SCALE3 ABSPACK scaling algorithm.
;
_exptl_crystal_colour colourless
_exptl_crystal_colour_primary colourless
_exptl_crystal_density_diffrn 1.513
_exptl_crystal_description block
_exptl_crystal_F_000 456
_exptl_crystal_size_max 0.16
_exptl_crystal_size_mid 0.13
_exptl_crystal_size_min 0.11
_refine_diff_density_max 0.225
_refine_diff_density_min -0.270
_refine_diff_density_rms 0.060
_refine_ls_extinction_method none
_refine_ls_goodness_of_fit_ref 1.056
_refine_ls_hydrogen_treatment constr
_refine_ls_matrix_type full
_refine_ls_number_parameters 145
_refine_ls_number_reflns 1682
_refine_ls_number_restraints 0
_refine_ls_restrained_S_all 1.056
_refine_ls_R_factor_all 0.0502
_refine_ls_R_factor_gt 0.0379
_refine_ls_shift/su_max 0.000
_refine_ls_shift/su_mean 0.000
_refine_ls_structure_factor_coef Fsqd
_refine_ls_weighting_details 'w=1/[\s^2^(Fo^2^)+(0.0403P)^2^+0.3765P] where P=(Fo^2^+2Fc^2^)/3'
_refine_ls_weighting_scheme calc
_refine_ls_wR_factor_gt 0.0872
_refine_ls_wR_factor_ref 0.0967
_reflns_Friedel_coverage 0.000
_reflns_number_gt 1414
_reflns_number_total 1682
_reflns_threshold_expression 'I > 2\s(I)'
_cod_data_source_file jo8b03141_si_002.cif
_cod_data_source_block raf-spg-99-a_mo
_cod_database_code 4033937
_shelx_shelxl_version_number 2014/7
_shelx_space_group_comment
;
The symmetry employed for this shelxl refinement is uniquely defined
by the following loop, which should always be used as a source of
symmetry information in preference to the above space-group names.
They are only intended as comments.
;
_shelx_estimated_absorpt_t_max 0.988
_shelx_estimated_absorpt_t_min 0.982
_reflns_odcompleteness_completeness 90.98
_reflns_odcompleteness_iscentric 1
_reflns_odcompleteness_theta 31.14
_olex2_refinement_description
;
1. Fixed Uiso
 At 1.2 times of:
  All C(H) groups, All C(H,H) groups
2.a Secondary CH2 refined with riding coordinates:
 C11(H11A,H11B), C1(H1A,H1B), C12(H12A,H12B)
2.b Aromatic/amide H refined with riding coordinates:
 C3(H3), C5(H5), C6(H6), C9(H9)
;
_olex2_submission_special_instructions 'No special instructions were received'
_oxdiff_exptl_absorpt_empirical_details
;
Empirical correction (ABSPACK) includes:
- Absorption correction using spherical harmonics
- Frame scaling
- Detector area scaling
;
_oxdiff_exptl_absorpt_empirical_full_max 1.654
_oxdiff_exptl_absorpt_empirical_full_min 0.678

loop_
_space_group_symop_operation_xyz
'x, y, z'
'-x, y+1/2, -z+1/2'
'-x, -y, -z'
'x, -y-1/2, z-1/2'

loop_
_atom_site_label
_atom_site_type_symbol
_atom_site_fract_x
_atom_site_fract_y
_atom_site_fract_z
_atom_site_U_iso_or_equiv
_atom_site_adp_type
_atom_site_occupancy
_atom_site_site_symmetry_order
_atom_site_calc_flag
_atom_site_refinement_flags_posn
O2 O 0.5105(2) 0.85452(12) 0.53133(6) 0.0273(3) Uani 1 1 d .
O3 O 0.7258(2) 0.26715(12) 0.68359(6) 0.0253(3) Uani 1 1 d .
O4 O 0.1542(2) -0.01810(13) 0.65270(7) 0.0353(4) Uani 1 1 d .
O1 O 0.1657(2) 0.71294(12) 0.49991(6) 0.0274(3) Uani 1 1 d .
C7 C 0.5373(3) 0.72495(16) 0.56605(8) 0.0212(4) Uani 1 1 d .
C8 C 0.5055(3) 0.30534(17) 0.64838(8) 0.0194(4) Uani 1 1 d .
C2 C 0.3313(3) 0.64016(17) 0.54742(8) 0.0207(4) Uani 1 1 d .
C3 C 0.3114(3) 0.50333(16) 0.57177(8) 0.0208(4) Uani 1 1 d .
H3 H 0.1692 0.4457 0.5579 0.025 Uiso 1 1 calc R
C5 C 0.7191(3) 0.53816(17) 0.63696(9) 0.0219(4) Uani 1 1 d .
H5 H 0.8530 0.5011 0.6684 0.026 Uiso 1 1 calc R
C6 C 0.7362(3) 0.67747(17) 0.61080(9) 0.0232(4) Uani 1 1 d .
H6 H 0.8780 0.7361 0.6234 0.028 Uiso 1 1 calc R
C4 C 0.5123(3) 0.45148(16) 0.61856(8) 0.0191(4) Uani 1 1 d .
C11 C 0.5798(3) 0.02232(17) 0.69646(9) 0.0271(4) Uani 1 1 d .
H11A H 0.6745 -0.0172 0.6599 0.032 Uiso 1 1 calc R
H11B H 0.5637 -0.0545 0.7315 0.032 Uiso 1 1 calc R
C10 C 0.3272(3) 0.06767(18) 0.66336(9) 0.0257(4) Uani 1 1 d .
C9 C 0.3068(3) 0.21684(17) 0.64202(9) 0.0247(4) Uani 1 1 d .
H9 H 0.1497 0.2537 0.6230 0.030 Uiso 1 1 calc R
C1 C 0.2578(3) 0.85748(17) 0.49901(9) 0.0272(4) Uani 1 1 d .
H1A H 0.1580 0.9222 0.5255 0.033 Uiso 1 1 calc R
H1B H 0.2488 0.8930 0.4500 0.033 Uiso 1 1 calc R
C12 C 0.7172(3) 0.14833(17) 0.73188(9) 0.0283(4) Uani 1 1 d .
H12A H 0.6340 0.1797 0.7725 0.034 Uiso 1 1 calc R
H12B H 0.8882 0.1185 0.7499 0.034 Uiso 1 1 calc R

loop_
_atom_site_aniso_label
_atom_site_aniso_U_11
_atom_site_aniso_U_22
_atom_site_aniso_U_33
_atom_site_aniso_U_23
_atom_site_aniso_U_13
_atom_site_aniso_U_12
O2 0.0277(6) 0.0211(6) 0.0320(7) 0.0061(5) -0.0006(5) -0.0021(5)
O3 0.0219(6) 0.0231(6) 0.0292(7) 0.0054(5) -0.0038(5) 0.0006(5)
O4 0.0345(7) 0.0273(7) 0.0449(8) -0.0002(6) 0.0079(6) -0.0102(5)
O1 0.0265(6) 0.0221(6) 0.0311(7) 0.0062(5) -0.0059(5) -0.0007(5)
C7 0.0241(8) 0.0177(8) 0.0223(9) 0.0006(6) 0.0052(7) -0.0006(6)
C8 0.0185(8) 0.0223(8) 0.0170(8) -0.0023(6) 0.0008(7) 0.0037(6)
C2 0.0199(8) 0.0229(8) 0.0190(8) -0.0001(6) 0.0006(7) 0.0021(6)
C3 0.0171(8) 0.0229(9) 0.0216(9) -0.0007(7) -0.0001(7) -0.0023(6)
C5 0.0189(8) 0.0236(8) 0.0222(9) -0.0022(7) -0.0017(7) 0.0011(6)
C6 0.0189(8) 0.0228(8) 0.0277(9) -0.0020(7) 0.0014(7) -0.0029(6)
C4 0.0193(8) 0.0193(8) 0.0191(8) -0.0023(6) 0.0036(7) 0.0012(6)
C11 0.0350(10) 0.0200(8) 0.0266(9) 0.0042(7) 0.0057(8) 0.0024(7)
C10 0.0314(9) 0.0251(9) 0.0217(9) -0.0027(7) 0.0082(8) -0.0026(7)
C9 0.0217(9) 0.0238(9) 0.0282(9) 0.0008(7) 0.0015(7) -0.0006(7)
C1 0.0309(9) 0.0212(9) 0.0278(10) 0.0029(7) -0.0036(8) 0.0000(7)
C12 0.0328(10) 0.0253(9) 0.0252(9) 0.0071(7) -0.0027(8) 0.0039(7)

loop_
_atom_type_symbol
_atom_type_description
_atom_type_scat_dispersion_real
_atom_type_scat_dispersion_imag
_atom_type_scat_source
C C 0.0033 0.0016 'International Tables Vol C Tables 4.2.6.8 and 6.1.1.4'
H H 0.0000 0.0000 'International Tables Vol C Tables 4.2.6.8 and 6.1.1.4'
O O 0.0106 0.0060 'International Tables Vol C Tables 4.2.6.8 and 6.1.1.4'

loop_
_geom_angle_atom_site_label_1
_geom_angle_atom_site_label_2
_geom_angle_atom_site_label_3
_geom_angle
C7 O2 C1 105.31(12)
C8 O3 C12 115.10(12)
C2 O1 C1 105.44(12)
O2 C7 C2 109.88(14)
C6 C7 O2 127.89(15)
C6 C7 C2 122.19(15)
O3 C8 C4 111.88(13)
O3 C8 C9 122.50(15)
C9 C8 C4 125.63(15)
O1 C2 C7 109.61(14)
C3 C2 O1 127.64(14)
C3 C2 C7 122.68(15)
C2 C3 H3 121.7
C2 C3 C4 116.59(14)
C4 C3 H3 121.7
C6 C5 H5 118.9
C4 C5 H5 118.9
C4 C5 C6 122.20(15)
C7 C6 C5 116.17(15)
C7 C6 H6 121.9
C5 C6 H6 121.9
C3 C4 C8 120.39(14)
C5 C4 C8 119.45(14)
C5 C4 C3 120.15(14)
H11A C11 H11B 108.1
C10 C11 H11A 109.5
C10 C11 H11B 109.5
C10 C11 C12 110.53(14)
C12 C11 H11A 109.5
C12 C11 H11B 109.5
O4 C10 C11 122.05(15)
O4 C10 C9 122.89(16)
C9 C10 C11 114.99(14)
C8 C9 C10 121.66(15)
C8 C9 H9 119.2
C10 C9 H9 119.2
O2 C1 H1A 110.3
O2 C1 H1B 110.3
O1 C1 O2 107.12(12)
O1 C1 H1A 110.3
O1 C1 H1B 110.3
H1A C1 H1B 108.5
O3 C12 C11 111.02(13)
O3 C12 H12A 109.4
O3 C12 H12B 109.4
C11 C12 H12A 109.4
C11 C12 H12B 109.4
H12A C12 H12B 108.0

loop_
_geom_bond_atom_site_label_1
_geom_bond_atom_site_label_2
_geom_bond_distance
O2 C7 1.3723(19)
O2 C1 1.436(2)
O3 C8 1.3470(18)
O3 C12 1.4427(19)
O4 C10 1.230(2)
O1 C2 1.3751(19)
O1 C1 1.432(2)
C7 C2 1.379(2)
C7 C6 1.367(2)
C8 C4 1.473(2)
C8 C9 1.350(2)
C2 C3 1.361(2)
C3 H3 0.9500
C3 C4 1.409(2)
C5 H5 0.9500
C5 C6 1.393(2)
C5 C4 1.392(2)
C6 H6 0.9500
C11 H11A 0.9900
C11 H11B 0.9900
C11 C10 1.500(2)
C11 C12 1.503(2)
C10 C9 1.443(2)
C9 H9 0.9500
C1 H1A 0.9900
C1 H1B 0.9900
C12 H12A 0.9900
C12 H12B 0.9900

loop_
_geom_torsion_atom_site_label_1
_geom_torsion_atom_site_label_2
_geom_torsion_atom_site_label_3
_geom_torsion_atom_site_label_4
_geom_torsion
O2 C7 C2 O1 0.11(18)
O2 C7 C2 C3 177.36(14)
O2 C7 C6 C5 -177.54(15)
O3 C8 C4 C3 171.13(14)
O3 C8 C4 C5 -8.8(2)
O3 C8 C9 C10 -9.5(3)
O4 C10 C9 C8 -173.67(16)
O1 C2 C3 C4 177.64(14)
C7 O2 C1 O1 -15.77(17)
C7 C2 C3 C4 0.9(2)
C8 O3 C12 C11 50.75(18)
C2 O1 C1 O2 15.85(17)
C2 C7 C6 C5 -0.2(2)
C2 C3 C4 C8 179.15(14)
C2 C3 C4 C5 -0.9(2)
C6 C7 C2 O1 -177.61(14)
C6 C7 C2 C3 -0.4(3)
C6 C5 C4 C8 -179.71(14)
C6 C5 C4 C3 0.3(2)
C4 C8 C9 C10 170.11(15)
C4 C5 C6 C7 0.3(2)
C11 C10 C9 C8 3.3(2)
C10 C11 C12 O3 -54.32(18)
C9 C8 C4 C3 -8.5(2)
C9 C8 C4 C5 171.50(16)
C1 O2 C7 C2 9.80(17)
C1 O2 C7 C6 -172.64(16)
C1 O1 C2 C7 -10.01(17)
C1 O1 C2 C3 172.92(16)
C12 O3 C8 C4 161.61(13)
C12 O3 C8 C9 -18.7(2)
C12 C11 C10 O4 -154.99(16)
C12 C11 C10 C9 28.0(2)
